data_4324284
loop_
_publ_author_name
'Ralph A. Zehnder'
'Christopher S. Wilson'
'Hunter T. Christy'
'Kenneth S. Harris'
'Varun Chauhan'
'Victor Schutz'
'Matthew Sullivan'
'Matthias Zeller'
'Frank R. Fronczek'
'Jacob A. Myers'
'Kyle Dammann'
'James Duck'
'Peter M. Smith'
'Antony Okuma'
'Kristin Johnson'
'Robert Sovesky'
'Cameron Stroudt'
'Robert A. Renn'

_publ_section_title
;
 Effect of Inclining Strain on the Crystal Lattice along an Extended
 Series of Lanthanide Hydroxysulfates Ln(OH)SO4 (Ln = Pr-Yb, except Pm)
;
_journal_name_full 'Inorganic Chemistry'
_journal_page_first 836
_journal_page_last 846
_journal_paper_doi 10.1021/ic101350f
_journal_volume 50
_journal_year 2011
_chemical_formula_moiety 'Dy H O5 S'
_chemical_formula_sum 'Dy H O5 S'
_chemical_formula_weight 275.58
_chemical_name_systematic
;
 ?
;
_space_group_IT_number 14
_symmetry_cell_setting monoclinic
_symmetry_space_group_name_Hall '-P 2yn'
_symmetry_space_group_name_H-M 'P 1 21/n 1'
_atom_sites_solution_hydrogens geom
_atom_sites_solution_primary direct
_atom_sites_solution_secondary difmap
_audit_creation_method SHELXL-97
_cell_angle_alpha 90
_cell_angle_beta 93.617(7)
_cell_angle_gamma 90
_cell_formula_units_Z 8
_cell_length_a 7.9819(15)
_cell_length_b 10.924(2)
_cell_length_c 8.1508(10)
_cell_measurement_reflns_used 4504
_cell_measurement_temperature 90.0(5)
_cell_measurement_theta_max 40.2
_cell_measurement_theta_min 2.5
_cell_volume 709.3(2)
_computing_cell_refinement 'Denzo and Scalepack (Otwinowski & Minor, 1997)'
_computing_data_collection 'COLLECT (Nonius 1999)'
_computing_data_reduction 'Denzo and Scalepack (Otwinowski & Minor, 1997)'
_computing_molecular_graphics 'ORTEP-3 for Windows (Farrugia, 1997)'
_computing_publication_material 'SHELXL-97 (Sheldrick, 2008)'
_computing_structure_refinement 'SHELXL-97 (Sheldrick, 2008)'
_computing_structure_solution 'Direct_methods (SIR, Altomare, et al., 1994)'
_diffrn_ambient_temperature 90.0(5)
_diffrn_measured_fraction_theta_full 0.998
_diffrn_measured_fraction_theta_max 0.997
_diffrn_measurement_device 'Nonius KappaCCD (with Oxford Cryostream)'
_diffrn_measurement_method '\w and \f scans '
_diffrn_radiation_monochromator graphite
_diffrn_radiation_source 'fine-focus sealed tube'
_diffrn_radiation_type MoK\a
_diffrn_radiation_wavelength 0.71073
_diffrn_reflns_av_R_equivalents 0.0270
_diffrn_reflns_av_sigmaI/netI 0.0341
_diffrn_reflns_limit_h_max 14
_diffrn_reflns_limit_h_min -14
_diffrn_reflns_limit_k_max 18
_diffrn_reflns_limit_k_min -19
_diffrn_reflns_limit_l_max 14
_diffrn_reflns_limit_l_min -14
_diffrn_reflns_number 22980
_diffrn_reflns_theta_full 25.0
_diffrn_reflns_theta_max 40.2
_diffrn_reflns_theta_min 3.1
_exptl_absorpt_coefficient_mu 21.537
_exptl_absorpt_correction_T_max 0.116
_exptl_absorpt_correction_T_min 0.078
_exptl_absorpt_correction_type multi-scan
_exptl_absorpt_process_details 'HKL Scalepack (Otwinowski & Minor 1997)'
_exptl_crystal_colour colorless
_exptl_crystal_density_diffrn 5.161
_exptl_crystal_description fragment
_exptl_crystal_F_000 984
_exptl_crystal_size_max 0.13
_exptl_crystal_size_mid 0.12
_exptl_crystal_size_min 0.10
_refine_diff_density_max 4.18
_refine_diff_density_min -3.26
_refine_diff_density_rms 0.395
_refine_ls_extinction_coef 0.00175(14)
_refine_ls_extinction_expression Fc^*^=kFc[1+0.001xFc^2^\l^3^/sin(2\q)]^-1/4^
_refine_ls_extinction_method SHELXL
_refine_ls_goodness_of_fit_ref 1.138
_refine_ls_hydrogen_treatment refxyz
_refine_ls_matrix_type full
_refine_ls_number_parameters 134
_refine_ls_number_reflns 4447
_refine_ls_number_restraints 2
_refine_ls_restrained_S_all 1.138
_refine_ls_R_factor_all 0.035
_refine_ls_R_factor_gt 0.030
_refine_ls_shift/su_max 0.001
_refine_ls_shift/su_mean 0.000
_refine_ls_structure_factor_coef Fsqd
_refine_ls_weighting_details 'calc w=1/[\s^2^(Fo^2^)+(0.0291P)^2^+3.1830P] where P=(Fo^2^+2Fc^2^)/3'
_refine_ls_weighting_scheme calc
_refine_ls_wR_factor_gt 0.069
_refine_ls_wR_factor_ref 0.071
_reflns_number_gt 4009
_reflns_number_total 4447
_reflns_threshold_expression I>2\s(I)
_cod_data_source_file ic101350f_si_009_07.cif
_cod_data_source_block DyOHSO4
_cod_depositor_comments
;

2017-09-03
Z value and formula fixed to values more according to usual
chemical conventions.                 miguel
;
_cod_original_formula_weight 551.16
_cod_original_formula_moiety 'Dy2 H2 O10 S2 '
_cod_original_formula_units_Z 4
_cod_original_sg_symbol_H-M 'P 21/n'
_cod_original_formula_sum 'Dy2 H2 O10 S2 '
_cod_database_code 4324284

loop_
_symmetry_equiv_pos_as_xyz
'x, y, z'
'-x+1/2, y+1/2, -z+1/2'
'-x, -y, -z'
'x-1/2, -y-1/2, z-1/2'

loop_
_atom_site_label
_atom_site_type_symbol
_atom_site_fract_x
_atom_site_fract_y
_atom_site_fract_z
_atom_site_U_iso_or_equiv
_atom_site_adp_type
_atom_site_occupancy
_atom_site_symmetry_multiplicity
_atom_site_calc_flag
_atom_site_refinement_flags
Dy1 Dy 0.188313(18) 0.576589(14) 0.410216(19) 0.00562(4) Uani 1 1 d .
Dy2 Dy 0.161411(19) 0.561822(14) 0.872099(19) 0.00571(4) Uani 1 1 d .
S1 S 0.49997(10) 0.67146(8) 0.13423(10) 0.00629(12) Uani 1 1 d .
S2 S 0.54243(10) 0.69021(8) 0.63462(10) 0.00634(12) Uani 1 1 d .
O1 O 0.4277(3) 0.6281(3) 0.2837(3) 0.0091(4) Uani 1 1 d .
O2 O 0.5601(3) 0.8009(2) 0.1549(3) 0.0086(4) Uani 1 1 d .
O3 O 0.3709(3) 0.6722(3) -0.0029(3) 0.0085(4) Uani 1 1 d .
O4 O 0.6432(3) 0.5946(3) 0.0976(3) 0.0094(4) Uani 1 1 d .
O5 O 0.3786(3) 0.6272(3) 0.6518(3) 0.0087(4) Uani 1 1 d .
O6 O 0.6136(3) 0.7354(2) 0.7947(3) 0.0088(4) Uani 1 1 d .
O7 O 0.5124(3) 0.7942(2) 0.5231(3) 0.0090(4) Uani 1 1 d .
O8 O 0.6628(3) 0.6039(3) 0.5695(3) 0.0088(4) Uani 1 1 d .
O9 O 0.1005(3) 0.4539(2) 0.6297(3) 0.0074(4) Uani 1 1 d D
H9 H 0.158(7) 0.376(3) 0.621(7) 0.009 Uiso 1 1 d D
O10 O -0.1286(3) 0.5137(2) 0.8563(3) 0.0080(4) Uani 1 1 d D
H10 H -0.189(7) 0.592(3) 0.843(7) 0.010 Uiso 1 1 d D

loop_
_atom_site_aniso_label
_atom_site_aniso_U_11
_atom_site_aniso_U_22
_atom_site_aniso_U_33
_atom_site_aniso_U_23
_atom_site_aniso_U_13
_atom_site_aniso_U_12
Dy1 0.00427(6) 0.00673(6) 0.00583(6) 0.00022(4) 0.00009(4) -0.00010(4)
Dy2 0.00457(6) 0.00678(6) 0.00568(6) -0.00037(4) -0.00045(4) 0.00005(4)
S1 0.0045(3) 0.0070(3) 0.0073(3) -0.0002(2) 0.0001(2) -0.0004(2)
S2 0.0055(3) 0.0064(3) 0.0071(3) 0.0002(2) 0.0002(2) -0.0002(2)
O1 0.0069(9) 0.0133(11) 0.0075(9) 0.0004(8) 0.0022(7) -0.0018(8)
O2 0.0083(9) 0.0087(10) 0.0089(10) -0.0012(8) -0.0001(7) -0.0011(8)
O3 0.0072(9) 0.0107(10) 0.0074(9) 0.0008(8) -0.0014(7) -0.0007(8)
O4 0.0078(9) 0.0108(10) 0.0095(10) 0.0000(8) 0.0007(8) 0.0037(8)
O5 0.0068(9) 0.0102(10) 0.0091(10) -0.0004(8) 0.0007(7) -0.0023(8)
O6 0.0090(9) 0.0102(10) 0.0071(9) -0.0014(8) -0.0006(8) -0.0014(8)
O7 0.0097(10) 0.0090(10) 0.0082(10) 0.0021(8) -0.0004(8) 0.0005(8)
O8 0.0082(9) 0.0092(10) 0.0091(10) -0.0019(8) 0.0018(8) 0.0027(8)
O9 0.0061(9) 0.0083(9) 0.0078(9) 0.0010(8) 0.0006(7) 0.0013(7)
O10 0.0075(9) 0.0081(9) 0.0083(10) -0.0002(8) -0.0005(7) 0.0008(8)

loop_
_atom_type_symbol
_atom_type_description
_atom_type_scat_dispersion_real
_atom_type_scat_dispersion_imag
_atom_type_scat_source
H H 0.0000 0.0000 'International Tables Vol C Tables 4.2.6.8 and 6.1.1.4'
Dy Dy -0.1892 4.4098 'International Tables Vol C Tables 4.2.6.8 and 6.1.1.4'
O O 0.0106 0.0060 'International Tables Vol C Tables 4.2.6.8 and 6.1.1.4'
S S 0.1246 0.1234 'International Tables Vol C Tables 4.2.6.8 and 6.1.1.4'

loop_
_geom_angle_atom_site_label_1
_geom_angle_atom_site_label_2
_geom_angle_atom_site_label_3
_geom_angle
_geom_angle_site_symmetry_1
_geom_angle_site_symmetry_3
O1 Dy1 O8 78.57(10) . 3_666
O1 Dy1 O6 78.52(10) . 4_575
O8 Dy1 O6 154.80(10) 3_666 4_575
O1 Dy1 O9 144.60(9) . 3_566
O8 Dy1 O9 112.88(9) 3_666 3_566
O6 Dy1 O9 80.99(9) 4_575 3_566
O1 Dy1 O9 140.29(9) . .
O8 Dy1 O9 68.82(9) 3_666 .
O6 Dy1 O9 136.36(9) 4_575 .
O9 Dy1 O9 71.85(10) 3_566 .
O1 Dy1 O10 79.52(9) . 3_566
O8 Dy1 O10 77.64(9) 3_666 3_566
O6 Dy1 O10 88.01(9) 4_575 3_566
O9 Dy1 O10 71.17(9) 3_566 3_566
O9 Dy1 O10 113.44(9) . 3_566
O1 Dy1 O5 79.42(9) . .
O8 Dy1 O5 81.15(9) 3_666 .
O6 Dy1 O5 104.73(9) 4_575 .
O9 Dy1 O5 134.06(9) 3_566 .
O9 Dy1 O5 73.85(9) . .
O10 Dy1 O5 152.59(9) 3_566 .
O1 Dy1 O2 125.69(9) . 4_576
O8 Dy1 O2 126.76(9) 3_666 4_576
O6 Dy1 O2 75.97(9) 4_575 4_576
O9 Dy1 O2 75.70(9) 3_566 4_576
O9 Dy1 O2 64.75(9) . 4_576
O10 Dy1 O2 145.05(9) 3_566 4_576
O5 Dy1 O2 62.36(8) . 4_576
O1 Dy1 Dy2 123.88(7) . .
O8 Dy1 Dy2 87.34(7) 3_666 .
O6 Dy1 Dy2 114.30(7) 4_575 .
O9 Dy1 Dy2 90.87(6) 3_566 .
O9 Dy1 Dy2 35.87(7) . .
O10 Dy1 Dy2 149.27(6) 3_566 .
O5 Dy1 Dy2 44.63(6) . .
O2 Dy1 Dy2 39.42(6) 4_576 .
O1 Dy1 Dy1 167.96(7) . 3_566
O8 Dy1 Dy1 90.72(7) 3_666 3_566
O6 Dy1 Dy1 110.81(7) 4_575 3_566
O9 Dy1 Dy1 36.32(6) 3_566 3_566
O9 Dy1 Dy1 35.53(6) . 3_566
O10 Dy1 Dy1 92.90(6) 3_566 3_566
O5 Dy1 Dy1 104.59(6) . 3_566
O2 Dy1 Dy1 65.36(6) 4_576 3_566
Dy2 Dy1 Dy1 60.279(7) . 3_566
O1 Dy1 Dy2 115.07(7) . 3_566
O8 Dy1 Dy2 93.36(7) 3_666 3_566
O6 Dy1 Dy2 86.94(7) 4_575 3_566
O9 Dy1 Dy2 34.91(7) 3_566 3_566
O9 Dy1 Dy2 89.50(6) . 3_566
O10 Dy1 Dy2 36.62(6) 3_566 3_566
O5 Dy1 Dy2 163.35(6) . 3_566
O2 Dy1 Dy2 110.50(6) 4_576 3_566
Dy2 Dy1 Dy2 119.819(9) . 3_566
Dy1 Dy1 Dy2 59.541(11) 3_566 3_566
O3 Dy2 O4 82.59(10) 1_556 3_666
O3 Dy2 O9 139.92(9) 1_556 .
O4 Dy2 O9 79.64(10) 3_666 .
O3 Dy2 O7 77.99(9) 1_556 4_576
O4 Dy2 O7 142.44(10) 3_666 4_576
O9 Dy2 O7 133.99(9) . 4_576
O3 Dy2 O10 146.97(9) 1_556 .
O4 Dy2 O10 119.40(10) 3_666 .
O9 Dy2 O10 71.94(9) . .
O7 Dy2 O10 69.77(9) 4_576 .
O3 Dy2 O10 83.54(9) 1_556 3_567
O4 Dy2 O10 76.07(9) 3_666 3_567
O9 Dy2 O10 125.61(9) . 3_567
O7 Dy2 O10 70.08(9) 4_576 3_567
O10 Dy2 O10 79.06(10) . 3_567
O3 Dy2 O2 101.73(9) 1_556 4_576
O4 Dy2 O2 136.62(9) 3_666 4_576
O9 Dy2 O2 69.53(9) . 4_576
O7 Dy2 O2 79.21(9) 4_576 4_576
O10 Dy2 O2 79.50(9) . 4_576
O10 Dy2 O2 147.10(9) 3_567 4_576
O3 Dy2 O5 70.49(9) 1_556 .
O4 Dy2 O5 78.92(9) 3_666 .
O9 Dy2 O5 70.99(9) . .
O7 Dy2 O5 122.78(9) 4_576 .
O10 Dy2 O5 134.12(8) . .
O10 Dy2 O5 145.90(9) 3_567 .
O2 Dy2 O5 62.83(9) 4_576 .
O3 Dy2 Dy2 117.87(7) 1_556 3_567
O4 Dy2 Dy2 99.20(7) 3_666 3_567
O9 Dy2 Dy2 100.33(6) . 3_567
O7 Dy2 Dy2 63.58(7) 4_576 3_567
O10 Dy2 Dy2 39.76(6) . 3_567
O10 Dy2 Dy2 39.30(6) 3_567 3_567
O2 Dy2 Dy2 115.42(6) 4_576 3_567
O5 Dy2 Dy2 171.29(6) . 3_567
O3 Dy2 Dy1 109.86(7) 1_556 .
O4 Dy2 Dy1 93.29(7) 3_666 .
O9 Dy2 Dy1 36.78(7) . .
O7 Dy2 Dy1 123.45(7) 4_576 .
O10 Dy2 Dy1 94.12(6) . .
O10 Dy2 Dy1 161.96(6) 3_567 .
O2 Dy2 Dy1 44.25(6) 4_576 .
O5 Dy2 Dy1 40.57(6) . .
Dy2 Dy2 Dy1 131.736(9) 3_567 .
O3 Dy2 Dy1 168.18(7) 1_556 3_566
O4 Dy2 Dy1 103.54(7) 3_666 3_566
O9 Dy2 Dy1 35.02(6) . 3_566
O7 Dy2 Dy1 101.81(7) 4_576 3_566
O10 Dy2 Dy1 37.27(6) . 3_566
O10 Dy2 Dy1 107.62(6) 3_567 3_566
O2 Dy2 Dy1 66.83(7) 4_576 3_566
O5 Dy2 Dy1 100.47(6) . 3_566
Dy2 Dy2 Dy1 71.572(12) 3_567 3_566
Dy1 Dy2 Dy1 60.181(9) . 3_566
O1 S1 O4 109.83(17) . .
O1 S1 O3 109.94(16) . .
O4 S1 O3 111.48(16) . .
O1 S1 O2 110.67(16) . .
O4 S1 O2 108.35(16) . .
O3 S1 O2 106.51(15) . .
O7 S2 O8 111.04(16) . .
O7 S2 O6 109.15(16) . .
O8 S2 O6 108.09(16) . .
O7 S2 O5 107.80(16) . .
O8 S2 O5 109.57(16) . .
O6 S2 O5 111.22(16) . .
S1 O1 Dy1 146.93(17) . .
S1 O2 Dy2 139.15(16) . 4_675
S1 O2 Dy1 121.75(15) . 4_675
Dy2 O2 Dy1 96.32(9) 4_675 4_675
S1 O3 Dy2 143.60(17) . 1_554
S1 O4 Dy2 158.49(18) . 3_666
S2 O5 Dy1 121.75(15) . .
S2 O5 Dy2 142.79(16) . .
Dy1 O5 Dy2 94.80(8) . .
S2 O6 Dy1 136.85(17) . 4_676
S2 O7 Dy2 140.43(16) . 4_675
S2 O8 Dy1 150.47(17) . 3_666
Dy2 O9 Dy1 110.07(10) . 3_566
Dy2 O9 Dy1 107.35(11) . .
Dy1 O9 Dy1 108.15(10) 3_566 .
Dy2 O9 H9 115(4) . .
Dy1 O9 H9 110(4) 3_566 .
Dy1 O9 H9 106(4) . .
Dy2 O10 Dy2 100.94(10) . 3_567
Dy2 O10 Dy1 106.11(10) . 3_566
Dy2 O10 Dy1 131.86(12) 3_567 3_566
Dy2 O10 H10 107(4) . .
Dy2 O10 H10 109(4) 3_567 .
Dy1 O10 H10 101(4) 3_566 .

loop_
_geom_bond_atom_site_label_1
_geom_bond_atom_site_label_2
_geom_bond_distance
_geom_bond_site_symmetry_2
Dy1 O1 2.298(3) .
Dy1 O8 2.302(3) 3_666
Dy1 O6 2.321(3) 4_575
Dy1 O9 2.332(3) 3_566
Dy1 O9 2.376(3) .
Dy1 O10 2.406(3) 3_566
Dy1 O5 2.472(3) .
Dy1 O2 2.659(3) 4_576
Dy1 Dy2 3.7878(5) .
Dy1 Dy1 3.8124(6) 3_566
Dy1 Dy2 3.8161(5) 3_566
Dy2 O3 2.252(3) 1_556
Dy2 O4 2.316(3) 3_666
Dy2 O9 2.325(3) .
Dy2 O7 2.364(3) 4_576
Dy2 O10 2.369(3) .
Dy2 O10 2.392(3) 3_567
Dy2 O2 2.420(3) 4_576
Dy2 O5 2.670(3) .
Dy2 Dy2 3.6727(5) 3_567
Dy2 Dy1 3.8161(5) 3_566
S1 O1 1.459(3) .
S1 O4 1.464(3) .
S1 O3 1.472(3) .
S1 O2 1.499(3) .
S2 O7 1.465(3) .
S2 O8 1.469(3) .
S2 O6 1.475(3) .
S2 O5 1.492(3) .
O2 Dy2 2.420(3) 4_675
O2 Dy1 2.659(3) 4_675
O3 Dy2 2.252(3) 1_554
O4 Dy2 2.316(3) 3_666
O6 Dy1 2.321(3) 4_676
O7 Dy2 2.364(3) 4_675
O8 Dy1 2.302(3) 3_666
O9 Dy1 2.332(3) 3_566
O9 H9 0.97(4) .
O10 Dy2 2.392(3) 3_567
O10 Dy1 2.406(3) 3_566
O10 H10 0.98(4) .

loop_
_geom_hbond_atom_site_label_D
_geom_hbond_atom_site_label_H
_geom_hbond_atom_site_label_A
_geom_hbond_distance_DH
_geom_hbond_distance_HA
_geom_hbond_distance_DA
_geom_hbond_angle_DHA
_geom_hbond_site_symmetry_A
O9 H9 O3 0.97(4) 2.43(4) 3.260(4) 143(5) 2_545
O10 H10 O6 0.98(4) 2.24(3) 3.198(4) 164(5) 1_455
